data_9009403
loop_
_publ_author_name
'Stolz, J.'
'Armbruster, T.'

_publ_section_title
;
 X-ray single-crystal structure refinement of szenicsite, Cu3MoO4(OH)4,
 and its relation to the structure of antlerite, Cu3SO4(OH)4
;
_journal_name_full 'Neues Jahrbuch fur Mineralogie, Monatshefte'
_journal_page_first 278
_journal_page_last 288
_journal_volume 1998
_journal_year 1998
_chemical_compound_source 'Jardinera No. 1, Inca de Oro, Atacama, Chile'
_chemical_formula_sum 'Cu3 H4 Mo O8'
_chemical_name_mineral Szenicsite
_space_group_IT_number 58
_symmetry_space_group_name_Hall '-P 2 2n'
_symmetry_space_group_name_H-M 'P n n m'
_cell_angle_alpha 90
_cell_angle_beta 90
_cell_angle_gamma 90
_cell_length_a 12.559
_cell_length_b 8.518
_cell_length_c 6.072
_cell_formula_units_Z 4
_cell_volume 649.568
_database_code_amcsd 0014897
_exptl_crystal_density_diffrn 4.280
_cod_original_formula_sum 'Cu3 Mo O8 H4'
_cod_database_code 9009403

loop_
_space_group_symop_operation_xyz
x,y,z
1/2+x,1/2-y,1/2+z
1/2-x,1/2+y,1/2-z
1/2-x,1/2+y,1/2+z
1/2+x,1/2-y,1/2-z
x,y,-z
-x,-y,z
-x,-y,-z

loop_
_atom_site_aniso_label
_atom_site_aniso_U_11
_atom_site_aniso_U_22
_atom_site_aniso_U_33
_atom_site_aniso_U_12
_atom_site_aniso_U_13
_atom_site_aniso_U_23
Cu1 0.01680 0.01960 0.01850 -0.00120 0.00060 0.00030
Cu2 0.01730 0.02170 0.01670 -0.00270 0.00000 0.00000
Cu3 0.01770 0.02300 0.01700 -0.00300 0.00000 0.00000
Mo 0.01450 0.01780 0.01830 0.00080 0.00000 0.00000
O4 0.01800 0.02700 0.02700 0.00200 0.00000 0.00000
O5 0.03100 0.02200 0.02400 0.00300 -0.00100 0.00000
O6 0.02200 0.02700 0.02900 -0.00100 0.00000 0.00000
O1 0.01800 0.02200 0.01900 0.00000 0.00000 0.00000
O2 0.01600 0.02700 0.02000 0.00400 0.00000 0.00000
O3 0.01700 0.02200 0.02000 0.00000 -0.00100 0.00000

loop_
_atom_site_label
_atom_site_fract_x
_atom_site_fract_y
_atom_site_fract_z
_atom_site_U_iso_or_equiv
Cu1 0.36739 0.23160 0.24939 0.01824
Cu2 0.50000 0.50000 0.50000 0.01862
Cu3 0.50000 0.50000 0.00000 0.01925
Mo 0.13090 0.37588 0.00000 0.01688
O4 0.23140 0.23320 0.00000 0.02432
O5 0.14230 0.49150 0.23770 0.02558
O6 0.00770 0.27750 0.00000 0.02596
O1 0.46260 0.22670 0.00000 0.01963
H1 0.50600 0.12600 0.00000 0.06459
O2 0.27510 0.24230 0.50000 0.02090
H2 0.25600 0.34700 0.50000 0.05953
O3 0.39920 0.47110 0.25050 0.01988
H3 0.33600 0.53300 0.26000 0.06206

loop_
_cod_related_entry_id
_cod_related_entry_database
_cod_related_entry_code
1 AMCSD 0014897
